data_4034069
loop_
_publ_author_name
'Yuan, Yu-Chao'
'Bruneau, Christian'
'Roisnel, Thierry'
'Gramage-Doria, Rafael'

_publ_section_title
;
 Site-Selective Ruthenium-Catalyzed C-H Bond Arylations with Boronic
 Acids: Exploiting Isoindolinones as a Weak Directing Group.
;
_journal_issue 20
_journal_name_full 'The Journal of organic chemistry'
_journal_page_first 12893
_journal_page_last 12903
_journal_paper_doi 10.1021/acs.joc.9b01563
_journal_volume 84
_journal_year 2019
_chemical_compound_source 'synthesis as described'
_chemical_formula_moiety 'C20 H14 Cl N O'
_chemical_formula_sum 'C20 H14 Cl N O'
_chemical_formula_weight 319.77
_space_group_crystal_system monoclinic
_space_group_IT_number 14
_space_group_name_Hall '-P 2ybc'
_space_group_name_H-M_alt 'P 1 21/c 1'
_atom_sites_solution_hydrogens geom
_atom_sites_solution_primary dual
_atom_sites_solution_secondary difmap
_cell_angle_alpha 90
_cell_angle_beta 109.348(3)
_cell_angle_gamma 90
_cell_formula_units_Z 8
_cell_length_a 13.5363(13)
_cell_length_b 15.9433(16)
_cell_length_c 15.9965(15)
_cell_measurement_reflns_used 9969
_cell_measurement_temperature 250
_cell_measurement_theta_max 27.5172
_cell_measurement_theta_min 2.6412
_cell_measurement_wavelength 0.71073
_cell_volume 3257.3(5)
_computing_cell_refinement 'APEX3 (Bruker, 2015)'
_computing_data_collection 'SAINT (Bruker, 2014)'
_computing_data_reduction 'SAINT (Bruker, 2014)'
_computing_molecular_graphics 'SXGRAPH (L. Farrugia, 1999), Mercury (CSD, 2016)'
_computing_publication_material 'CRYSCALC (T. Roisnel, local program, 2019)'
_computing_structure_refinement 'SHELXL-2018_3 (Sheldrick, 2018)'
_computing_structure_solution 'SHELXT (G. Sheldrick, 2015)'
_diffrn_ambient_temperature 250
_diffrn_detector '(CMOS) PHOTON 100'
_diffrn_detector_area_resol_mean 10.4167
_diffrn_measured_fraction_theta_full 0.998
_diffrn_measured_fraction_theta_max 0.993
_diffrn_measurement_device_type 'D8 VENTURE Bruker AXS'
_diffrn_measurement_method 'rotation images'
_diffrn_radiation_monochromator 'multilayer monochromator'
_diffrn_radiation_probe x-ray
_diffrn_radiation_source 'Incoatec microfocus sealed tube'
_diffrn_radiation_type MoK\a
_diffrn_radiation_wavelength 0.71073
_diffrn_reflns_av_R_equivalents 0.0469
_diffrn_reflns_av_unetI/netI 0.0487
_diffrn_reflns_limit_h_max 17
_diffrn_reflns_limit_h_min -17
_diffrn_reflns_limit_k_max 20
_diffrn_reflns_limit_k_min -18
_diffrn_reflns_limit_l_max 20
_diffrn_reflns_limit_l_min -20
_diffrn_reflns_number 27321
_diffrn_reflns_theta_full 25.242
_diffrn_reflns_theta_max 27.531
_diffrn_reflns_theta_min 2.138
_diffrn_source_current 1.0
_diffrn_source_voltage 50.0
_exptl_absorpt_coefficient_mu 0.238
_exptl_absorpt_correction_T_max 0.914
_exptl_absorpt_correction_T_min 0.714
_exptl_absorpt_correction_type multi-scan
_exptl_absorpt_process_details
;
  [Sheldrick, G.M. (2014). SADABS Bruker AXS Inc., Madison, Wisconsin, USA]
;
_exptl_crystal_colour colourless
_exptl_crystal_density_diffrn 1.304
_exptl_crystal_description prism
_exptl_crystal_F_000 1328
_exptl_crystal_size_max 0.510
_exptl_crystal_size_mid 0.420
_exptl_crystal_size_min 0.380
_refine_diff_density_max 1.420
_refine_diff_density_min -1.241
_refine_diff_density_rms 0.076
_refine_ls_extinction_method none
_refine_ls_goodness_of_fit_ref 1.348
_refine_ls_hydrogen_treatment constr
_refine_ls_matrix_type full
_refine_ls_number_parameters 373
_refine_ls_number_reflns 7467
_refine_ls_number_restraints 0
_refine_ls_restrained_S_all 1.348
_refine_ls_R_factor_all 0.1329
_refine_ls_R_factor_gt 0.1061
_refine_ls_shift/su_max 0.002
_refine_ls_shift/su_mean 0.000
_refine_ls_structure_factor_coef Fsqd
_refine_ls_weighting_details 'w=1/[\s^2^(Fo^2^)+(0.0874P)^2^+3.2467P] where P=(Fo^2^+2Fc^2^)/3'
_refine_ls_weighting_scheme calc
_refine_ls_wR_factor_gt 0.2629
_refine_ls_wR_factor_ref 0.2833
_reflns_Friedel_coverage 0.000
_reflns_number_gt 5460
_reflns_number_total 7467
_reflns_threshold_expression >2sigma(I)
_cod_data_source_file jo9b01563_si_006.cif
_cod_data_source_block YYC41772
_cod_original_sg_symbol_H-M 'P 21/c'
_cod_database_code 4034069

loop_
_space_group_symop_operation_xyz
'x, y, z'
'-x, y+1/2, -z+1/2'
'-x, -y, -z'
'x, -y-1/2, z-1/2'

loop_
_atom_site_label
_atom_site_type_symbol
_atom_site_fract_x
_atom_site_fract_y
_atom_site_fract_z
_atom_site_U_iso_or_equiv
_atom_site_adp_type
_atom_site_occupancy
_atom_site_site_symmetry_order
_atom_site_calc_flag
_atom_site_refinement_flags_posn
_atom_site_refinement_flags_adp
Cl1 Cl 0.4830(2) 0.36585(14) 0.57361(17) 0.1539(11) Uani 1 1 d . .
C2 C 0.4969(4) 0.3772(3) 0.4708(4) 0.0770(15) Uani 1 1 d . .
C3 C 0.4175(5) 0.4137(4) 0.4042(5) 0.102(2) Uani 1 1 d . .
H3 H 0.356627 0.432893 0.413984 0.122 Uiso 1 1 calc R U
C4 C 0.4292(5) 0.4214(6) 0.3234(5) 0.119(3) Uani 1 1 d . .
H4 H 0.374421 0.444306 0.276102 0.143 Uiso 1 1 calc R U
C5 C 0.5196(4) 0.3963(4) 0.3094(3) 0.0857(17) Uani 1 1 d . .
H5 H 0.526594 0.403804 0.253343 0.103 Uiso 1 1 calc R U
C6 C 0.6002(3) 0.3602(2) 0.3765(2) 0.0470(8) Uani 1 1 d . .
C7 C 0.5894(3) 0.3497(3) 0.4596(3) 0.0566(10) Uani 1 1 d . .
H7 H 0.642786 0.324922 0.506537 0.068 Uiso 1 1 calc R U
C8 C 0.6959(3) 0.3312(2) 0.3594(2) 0.0381(7) Uani 1 1 d . .
C9 C 0.6868(3) 0.2754(2) 0.2903(2) 0.0532(9) Uani 1 1 d . .
H9 H 0.620006 0.256596 0.255470 0.064 Uiso 1 1 calc R U
C10 C 0.7737(4) 0.2471(3) 0.2716(3) 0.0576(11) Uani 1 1 d . .
H10 H 0.765680 0.209357 0.224617 0.069 Uiso 1 1 calc R U
C11 C 0.8715(4) 0.2740(3) 0.3216(3) 0.0559(10) Uani 1 1 d . .
H11 H 0.930847 0.254235 0.309579 0.067 Uiso 1 1 calc R U
C12 C 0.8828(3) 0.3305(2) 0.3898(2) 0.0471(8) Uani 1 1 d . .
H12 H 0.949899 0.349526 0.423571 0.057 Uiso 1 1 calc R U
C13 C 0.7955(3) 0.35914(19) 0.4088(2) 0.0350(7) Uani 1 1 d . .
N13 N 0.8114(2) 0.41754(16) 0.47965(17) 0.0360(6) Uani 1 1 d . .
C14 C 0.8086(3) 0.5087(2) 0.4674(2) 0.0431(8) Uani 1 1 d . .
H14A H 0.738607 0.527669 0.431154 0.052 Uiso 1 1 calc R U
H14B H 0.859597 0.526910 0.439694 0.052 Uiso 1 1 calc R U
C15 C 0.8370(2) 0.54018(19) 0.5608(2) 0.0364(7) Uani 1 1 d . .
C16 C 0.8465(3) 0.6216(2) 0.5927(3) 0.0477(8) Uani 1 1 d . .
H16 H 0.835599 0.667817 0.554206 0.057 Uiso 1 1 calc R U
C17 C 0.8726(3) 0.6324(2) 0.6834(3) 0.0557(10) Uani 1 1 d . .
H17 H 0.878488 0.687079 0.706451 0.067 Uiso 1 1 calc R U
C18 C 0.8903(4) 0.5652(3) 0.7409(3) 0.0594(10) Uani 1 1 d . .
H18 H 0.909663 0.574722 0.802184 0.071 Uiso 1 1 calc R U
C19 C 0.8795(3) 0.4837(2) 0.7085(2) 0.0534(9) Uani 1 1 d . .
H19 H 0.890247 0.437318 0.746827 0.064 Uiso 1 1 calc R U
C20 C 0.8525(3) 0.47312(19) 0.6178(2) 0.0367(7) Uani 1 1 d . .
C21 C 0.8363(3) 0.39432(19) 0.5665(2) 0.0366(7) Uani 1 1 d . .
O22 O 0.8421(2) 0.32234(14) 0.59373(16) 0.0537(7) Uani 1 1 d . .
Cl51 Cl 0.4998(3) 0.85934(15) 0.42056(10) 0.1806(14) Uani 1 1 d . .
C52 C 0.5158(3) 0.8731(2) 0.52866(16) 0.0821(7) Uani 1 1 d G .
C53 C 0.4364(2) 0.9116(2) 0.55191(19) 0.0821(7) Uani 1 1 d G .
H53 H 0.375058 0.929425 0.507600 0.099 Uiso 1 1 calc R U
C54 C 0.4479(2) 0.9236(2) 0.6407(2) 0.0821(7) Uani 1 1 d G .
H54 H 0.394232 0.949649 0.656416 0.099 Uiso 1 1 calc R U
C55 C 0.5386(3) 0.8972(2) 0.70622(16) 0.0821(7) Uani 1 1 d G .
H55 H 0.546383 0.905403 0.766258 0.099 Uiso 1 1 calc R U
C56 C 0.6180(2) 0.8588(2) 0.68297(19) 0.0821(7) Uani 1 1 d G .
C57 C 0.6065(2) 0.8467(2) 0.5942(2) 0.0821(7) Uani 1 1 d G .
H57 H 0.660188 0.820708 0.578469 0.099 Uiso 1 1 calc R U
C58 C 0.7128(3) 0.8300(2) 0.7530(2) 0.0460(8) Uani 1 1 d . .
C59 C 0.7045(4) 0.7752(3) 0.8186(3) 0.0642(12) Uani 1 1 d . .
H59 H 0.637614 0.758355 0.817816 0.077 Uiso 1 1 calc R U
C60 C 0.7905(5) 0.7455(3) 0.8838(3) 0.0697(14) Uani 1 1 d . .
H60 H 0.782425 0.708660 0.926991 0.084 Uiso 1 1 calc R U
C61 C 0.8881(5) 0.7693(3) 0.8861(3) 0.0683(14) Uani 1 1 d . .
H61 H 0.947438 0.748189 0.930447 0.082 Uiso 1 1 calc R U
C62 C 0.9003(4) 0.8247(2) 0.8230(2) 0.0567(10) Uani 1 1 d . .
H62 H 0.967728 0.841145 0.824892 0.068 Uiso 1 1 calc R U
C63 C 0.8129(3) 0.8557(2) 0.7573(2) 0.0427(8) Uani 1 1 d . .
N63 N 0.8267(2) 0.91495(16) 0.69481(18) 0.0425(7) Uani 1 1 d . .
C64 C 0.8121(3) 1.0054(2) 0.7025(2) 0.0489(9) Uani 1 1 d . .
H64A H 0.862677 1.028048 0.756878 0.059 Uiso 1 1 calc R U
H64B H 0.741009 1.018251 0.701726 0.059 Uiso 1 1 calc R U
C65 C 0.8312(3) 1.0389(2) 0.6222(2) 0.0402(7) Uani 1 1 d . .
C66 C 0.8285(3) 1.1207(2) 0.5918(3) 0.0520(9) Uani 1 1 d . .
H66 H 0.815251 1.165950 0.624193 0.062 Uiso 1 1 calc R U
C67 C 0.8460(4) 1.1336(2) 0.5126(3) 0.0595(10) Uani 1 1 d . .
H67 H 0.844199 1.188486 0.490651 0.071 Uiso 1 1 calc R U
C68 C 0.8660(4) 1.0675(3) 0.4650(3) 0.0722(14) Uani 1 1 d . .
H68 H 0.877035 1.077952 0.410894 0.087 Uiso 1 1 calc R U
C69 C 0.8702(4) 0.9858(2) 0.4958(3) 0.0643(12) Uani 1 1 d . .
H69 H 0.884816 0.940588 0.464006 0.077 Uiso 1 1 calc R U
C70 C 0.8520(3) 0.9733(2) 0.5747(2) 0.0421(7) Uani 1 1 d . .
C71 C 0.8522(3) 0.8938(2) 0.6220(2) 0.0437(8) Uani 1 1 d . .
O72 O 0.8689(3) 0.82267(16) 0.6014(2) 0.0681(9) Uani 1 1 d . .

loop_
_atom_site_aniso_label
_atom_site_aniso_U_11
_atom_site_aniso_U_22
_atom_site_aniso_U_33
_atom_site_aniso_U_23
_atom_site_aniso_U_13
_atom_site_aniso_U_12
Cl1 0.226(3) 0.1329(16) 0.187(2) 0.0177(14) 0.182(2) 0.0215(15)
C2 0.086(4) 0.064(3) 0.112(4) -0.017(3) 0.073(3) -0.013(3)
C3 0.062(3) 0.113(5) 0.151(6) -0.019(4) 0.063(4) 0.004(3)
C4 0.058(3) 0.169(8) 0.124(6) -0.007(5) 0.023(3) 0.032(4)
C5 0.056(3) 0.135(5) 0.063(3) -0.005(3) 0.014(2) 0.025(3)
C6 0.0427(18) 0.051(2) 0.0493(19) -0.0131(16) 0.0177(15) -0.0062(15)
C7 0.064(2) 0.053(2) 0.067(2) -0.0091(19) 0.042(2) -0.0073(18)
C8 0.0463(18) 0.0403(17) 0.0310(15) -0.0034(12) 0.0171(13) 0.0021(14)
C9 0.069(2) 0.052(2) 0.0405(18) -0.0122(16) 0.0205(17) 0.0006(18)
C10 0.092(3) 0.049(2) 0.0439(19) -0.0050(16) 0.038(2) 0.012(2)
C11 0.072(3) 0.050(2) 0.063(2) 0.0080(18) 0.046(2) 0.0177(19)
C12 0.050(2) 0.048(2) 0.052(2) 0.0076(16) 0.0283(16) 0.0053(15)
C13 0.0479(18) 0.0297(15) 0.0326(14) 0.0043(11) 0.0204(13) 0.0024(12)
N13 0.0488(15) 0.0266(12) 0.0339(13) 0.0034(10) 0.0155(11) -0.0025(11)
C14 0.059(2) 0.0301(16) 0.0444(18) 0.0064(13) 0.0233(16) 0.0015(14)
C15 0.0400(16) 0.0283(15) 0.0435(17) 0.0006(12) 0.0174(13) -0.0014(12)
C16 0.057(2) 0.0285(16) 0.064(2) 0.0020(15) 0.0282(18) -0.0001(15)
C17 0.071(3) 0.0348(19) 0.065(2) -0.0154(17) 0.029(2) -0.0064(17)
C18 0.087(3) 0.048(2) 0.044(2) -0.0128(17) 0.023(2) -0.007(2)
C19 0.083(3) 0.0373(19) 0.0395(18) 0.0007(14) 0.0204(18) 0.0020(18)
C20 0.0434(17) 0.0263(14) 0.0415(16) -0.0007(12) 0.0154(13) -0.0017(12)
C21 0.0490(18) 0.0290(15) 0.0330(15) 0.0030(12) 0.0152(13) -0.0017(13)
O22 0.092(2) 0.0276(12) 0.0416(13) 0.0044(10) 0.0223(13) -0.0012(12)
Cl51 0.298(4) 0.1263(16) 0.0469(8) -0.0055(9) -0.0381(13) 0.0218(18)
C52 0.0772(14) 0.0868(16) 0.0675(12) 0.0152(11) 0.0040(11) -0.0052(11)
C53 0.0772(14) 0.0868(16) 0.0675(12) 0.0152(11) 0.0040(11) -0.0052(11)
C54 0.0772(14) 0.0868(16) 0.0675(12) 0.0152(11) 0.0040(11) -0.0052(11)
C55 0.0772(14) 0.0868(16) 0.0675(12) 0.0152(11) 0.0040(11) -0.0052(11)
C56 0.0772(14) 0.0868(16) 0.0675(12) 0.0152(11) 0.0040(11) -0.0052(11)
C57 0.0772(14) 0.0868(16) 0.0675(12) 0.0152(11) 0.0040(11) -0.0052(11)
C58 0.068(2) 0.0382(18) 0.0308(15) 0.0008(13) 0.0149(15) -0.0031(16)
C59 0.100(3) 0.055(2) 0.043(2) 0.0103(18) 0.030(2) -0.004(2)
C60 0.120(4) 0.050(2) 0.036(2) 0.0105(17) 0.022(2) 0.011(3)
C61 0.107(4) 0.046(2) 0.0338(19) -0.0015(16) -0.002(2) 0.021(2)
C62 0.067(3) 0.047(2) 0.044(2) -0.0092(16) 0.0025(17) 0.0080(18)
C63 0.064(2) 0.0288(15) 0.0304(15) -0.0056(12) 0.0099(14) 0.0023(14)
N63 0.0615(18) 0.0252(13) 0.0421(15) -0.0060(11) 0.0190(13) -0.0036(12)
C64 0.071(2) 0.0301(17) 0.0452(18) -0.0068(14) 0.0194(17) 0.0021(16)
C65 0.0453(17) 0.0285(15) 0.0457(18) -0.0053(13) 0.0136(14) -0.0023(13)
C66 0.067(2) 0.0273(16) 0.062(2) -0.0014(15) 0.0208(19) 0.0014(15)
C67 0.080(3) 0.0345(19) 0.069(3) 0.0089(17) 0.032(2) -0.0005(18)
C68 0.118(4) 0.047(2) 0.075(3) 0.005(2) 0.064(3) -0.005(2)
C69 0.105(3) 0.037(2) 0.073(3) -0.0027(18) 0.060(3) 0.000(2)
C70 0.0499(19) 0.0296(16) 0.0494(19) -0.0045(13) 0.0199(15) -0.0025(13)
C71 0.057(2) 0.0302(16) 0.0492(19) -0.0067(14) 0.0242(16) -0.0029(14)
O72 0.123(3) 0.0271(13) 0.0736(19) -0.0045(12) 0.0586(19) 0.0053(14)

loop_
_atom_type_symbol
_atom_type_description
_atom_type_scat_dispersion_real
_atom_type_scat_dispersion_imag
_atom_type_scat_source
C C 0.0033 0.0016 'International Tables Vol C Tables 4.2.6.8 and 6.1.1.4'
H H 0.0000 0.0000 'International Tables Vol C Tables 4.2.6.8 and 6.1.1.4'
Cl Cl 0.1484 0.1585 'International Tables Vol C Tables 4.2.6.8 and 6.1.1.4'
N N 0.0061 0.0033 'International Tables Vol C Tables 4.2.6.8 and 6.1.1.4'
O O 0.0106 0.0060 'International Tables Vol C Tables 4.2.6.8 and 6.1.1.4'

loop_
_geom_angle_atom_site_label_1
_geom_angle_atom_site_label_2
_geom_angle_atom_site_label_3
_geom_angle
C3 C2 C7 122.8(5)
C3 C2 Cl1 118.8(4)
C7 C2 Cl1 118.4(5)
C4 C3 C2 118.0(5)
C4 C3 H3 121.0
C2 C3 H3 121.0
C3 C4 C5 121.3(6)
C3 C4 H4 119.4
C5 C4 H4 119.4
C4 C5 C6 120.9(5)
C4 C5 H5 119.6
C6 C5 H5 119.6
C5 C6 C7 119.2(4)
C5 C6 C8 120.1(4)
C7 C6 C8 120.8(3)
C2 C7 C6 117.8(5)
C2 C7 H7 121.1
C6 C7 H7 121.1
C13 C8 C9 118.0(3)
C13 C8 C6 122.5(3)
C9 C8 C6 119.5(3)
C10 C9 C8 121.5(4)
C10 C9 H9 119.2
C8 C9 H9 119.2
C11 C10 C9 119.9(4)
C11 C10 H10 120.0
C9 C10 H10 120.0
C10 C11 C12 119.8(3)
C10 C11 H11 120.1
C12 C11 H11 120.1
C11 C12 C13 120.4(4)
C11 C12 H12 119.8
C13 C12 H12 119.8
C12 C13 C8 120.3(3)
C12 C13 N13 118.2(3)
C8 C13 N13 121.5(3)
C21 N13 C13 123.5(3)
C21 N13 C14 113.0(3)
C13 N13 C14 123.4(2)
N13 C14 C15 102.2(2)
N13 C14 H14A 111.3
C15 C14 H14A 111.3
N13 C14 H14B 111.3
C15 C14 H14B 111.3
H14A C14 H14B 109.2
C20 C15 C16 120.7(3)
C20 C15 C14 109.4(3)
C16 C15 C14 129.9(3)
C15 C16 C17 117.5(3)
C15 C16 H16 121.2
C17 C16 H16 121.2
C18 C17 C16 122.0(3)
C18 C17 H17 119.0
C16 C17 H17 119.0
C17 C18 C19 120.3(4)
C17 C18 H18 119.8
C19 C18 H18 119.8
C20 C19 C18 117.6(3)
C20 C19 H19 121.2
C18 C19 H19 121.2
C15 C20 C19 122.0(3)
C15 C20 C21 109.3(3)
C19 C20 C21 128.7(3)
O22 C21 N13 125.6(3)
O22 C21 C20 128.4(3)
N13 C21 C20 106.0(3)
C53 C52 C57 120.0
C53 C52 Cl51 119.0(2)
C57 C52 Cl51 121.0(2)
C52 C53 C54 120.0
C52 C53 H53 120.0
C54 C53 H53 120.0
C53 C54 C55 120.0
C53 C54 H54 120.0
C55 C54 H54 120.0
C56 C55 C54 120.0
C56 C55 H55 120.0
C54 C55 H55 120.0
C57 C56 C55 120.0
C57 C56 C58 120.6(3)
C55 C56 C58 119.4(3)
C56 C57 C52 120.0
C56 C57 H57 120.0
C52 C57 H57 120.0
C63 C58 C59 117.7(4)
C63 C58 C56 122.4(3)
C59 C58 C56 120.0(4)
C60 C59 C58 122.0(5)
C60 C59 H59 119.0
C58 C59 H59 119.0
C61 C60 C59 119.8(4)
C61 C60 H60 120.1
C59 C60 H60 120.1
C60 C61 C62 120.3(4)
C60 C61 H61 119.9
C62 C61 H61 119.9
C63 C62 C61 119.9(4)
C63 C62 H62 120.0
C61 C62 H62 120.0
C62 C63 C58 120.3(3)
C62 C63 N63 119.2(4)
C58 C63 N63 120.5(3)
C71 N63 C63 124.2(3)
C71 N63 C64 113.3(3)
C63 N63 C64 122.6(3)
N63 C64 C65 102.3(3)
N63 C64 H64A 111.3
C65 C64 H64A 111.3
N63 C64 H64B 111.3
C65 C64 H64B 111.3
H64A C64 H64B 109.2
C70 C65 C66 120.4(3)
C70 C65 C64 109.3(3)
C66 C65 C64 130.3(3)
C67 C66 C65 118.0(3)
C67 C66 H66 121.0
C65 C66 H66 121.0
C68 C67 C66 121.2(4)
C68 C67 H67 119.4
C66 C67 H67 119.4
C67 C68 C69 120.9(4)
C67 C68 H68 119.5
C69 C68 H68 119.5
C70 C69 C68 117.5(4)
C70 C69 H69 121.2
C68 C69 H69 121.2
C65 C70 C69 121.9(3)
C65 C70 C71 109.6(3)
C69 C70 C71 128.5(3)
O72 C71 N63 125.6(3)
O72 C71 C70 128.8(3)
N63 C71 C70 105.5(3)

loop_
_geom_bond_atom_site_label_1
_geom_bond_atom_site_label_2
_geom_bond_distance
Cl1 C2 1.727(5)
C2 C3 1.367(9)
C2 C7 1.392(6)
C3 C4 1.359(10)
C3 H3 0.9400
C4 C5 1.375(8)
C4 H4 0.9400
C5 C6 1.376(6)
C5 H5 0.9400
C6 C7 1.395(5)
C6 C8 1.485(5)
C7 H7 0.9400
C8 C13 1.391(5)
C8 C9 1.392(5)
C9 C10 1.382(6)
C9 H9 0.9400
C10 C11 1.370(6)
C10 H10 0.9400
C11 C12 1.383(6)
C11 H11 0.9400
C12 C13 1.391(5)
C12 H12 0.9400
C13 N13 1.427(4)
N13 C21 1.368(4)
N13 C14 1.465(4)
C14 C15 1.502(5)
C14 H14A 0.9800
C14 H14B 0.9800
C15 C20 1.375(4)
C15 C16 1.385(5)
C16 C17 1.386(6)
C16 H16 0.9400
C17 C18 1.379(6)
C17 H17 0.9400
C18 C19 1.390(5)
C18 H18 0.9400
C19 C20 1.384(5)
C19 H19 0.9400
C20 C21 1.477(4)
C21 O22 1.221(4)
Cl51 C52 1.685(3)
C52 C53 1.3900
C52 C57 1.3900
C53 C54 1.3900
C53 H53 0.9400
C54 C55 1.3900
C54 H54 0.9400
C55 C56 1.3900
C55 H55 0.9400
C56 C57 1.3900
C56 C58 1.469(4)
C57 H57 0.9400
C58 C63 1.394(5)
C58 C59 1.400(5)
C59 C60 1.365(7)
C59 H59 0.9400
C60 C61 1.364(8)
C60 H60 0.9400
C61 C62 1.391(6)
C61 H61 0.9400
C62 C63 1.387(5)
C62 H62 0.9400
C63 N63 1.432(4)
N63 C71 1.363(4)
N63 C64 1.466(4)
C64 C65 1.491(5)
C64 H64A 0.9800
C64 H64B 0.9800
C65 C70 1.376(5)
C65 C66 1.389(5)
C66 C67 1.379(6)
C66 H66 0.9400
C67 C68 1.379(6)
C67 H67 0.9400
C68 C69 1.388(6)
C68 H68 0.9400
C69 C70 1.378(5)
C69 H69 0.9400
C70 C71 1.476(5)
C71 O72 1.223(4)

loop_
_geom_torsion_atom_site_label_1
_geom_torsion_atom_site_label_2
_geom_torsion_atom_site_label_3
_geom_torsion_atom_site_label_4
_geom_torsion
C7 C2 C3 C4 1.5(10)
Cl1 C2 C3 C4 -179.3(6)
C2 C3 C4 C5 -2.4(12)
C3 C4 C5 C6 1.9(12)
C4 C5 C6 C7 -0.4(9)
C4 C5 C6 C8 178.2(6)
C3 C2 C7 C6 -0.1(7)
Cl1 C2 C7 C6 -179.2(3)
C5 C6 C7 C2 -0.5(6)
C8 C6 C7 C2 -179.0(4)
C5 C6 C8 C13 124.0(5)
C7 C6 C8 C13 -57.5(5)
C5 C6 C8 C9 -54.4(6)
C7 C6 C8 C9 124.1(4)
C13 C8 C9 C10 1.2(6)
C6 C8 C9 C10 179.6(4)
C8 C9 C10 C11 -0.1(6)
C9 C10 C11 C12 -0.9(6)
C10 C11 C12 C13 0.9(6)
C11 C12 C13 C8 0.2(5)
C11 C12 C13 N13 -179.8(3)
C9 C8 C13 C12 -1.2(5)
C6 C8 C13 C12 -179.6(3)
C9 C8 C13 N13 178.8(3)
C6 C8 C13 N13 0.4(5)
C12 C13 N13 C21 -84.6(4)
C8 C13 N13 C21 95.4(4)
C12 C13 N13 C14 91.9(4)
C8 C13 N13 C14 -88.1(4)
C21 N13 C14 C15 0.7(4)
C13 N13 C14 C15 -176.1(3)
N13 C14 C15 C20 -0.6(4)
N13 C14 C15 C16 -179.4(3)
C20 C15 C16 C17 0.4(5)
C14 C15 C16 C17 179.0(4)
C15 C16 C17 C18 0.9(6)
C16 C17 C18 C19 -1.7(7)
C17 C18 C19 C20 1.0(7)
C16 C15 C20 C19 -1.0(5)
C14 C15 C20 C19 -179.9(3)
C16 C15 C20 C21 179.3(3)
C14 C15 C20 C21 0.4(4)
C18 C19 C20 C15 0.3(6)
C18 C19 C20 C21 179.9(4)
C13 N13 C21 O22 -4.4(5)
C14 N13 C21 O22 178.8(3)
C13 N13 C21 C20 176.3(3)
C14 N13 C21 C20 -0.5(4)
C15 C20 C21 O22 -179.2(4)
C19 C20 C21 O22 1.1(6)
C15 C20 C21 N13 0.0(4)
C19 C20 C21 N13 -179.6(4)
C57 C52 C53 C54 0.0
Cl51 C52 C53 C54 -180.0(3)
C52 C53 C54 C55 0.0
C53 C54 C55 C56 0.0
C54 C55 C56 C57 0.0
C54 C55 C56 C58 -179.1(3)
C55 C56 C57 C52 0.0
C58 C56 C57 C52 179.1(4)
C53 C52 C57 C56 0.0
Cl51 C52 C57 C56 180.0(3)
C57 C56 C58 C63 56.3(4)
C55 C56 C58 C63 -124.6(3)
C57 C56 C58 C59 -124.0(4)
C55 C56 C58 C59 55.1(4)
C63 C58 C59 C60 -1.7(6)
C56 C58 C59 C60 178.6(4)
C58 C59 C60 C61 0.1(7)
C59 C60 C61 C62 0.9(7)
C60 C61 C62 C63 -0.2(6)
C61 C62 C63 C58 -1.5(5)
C61 C62 C63 N63 177.8(3)
C59 C58 C63 C62 2.4(5)
C56 C58 C63 C62 -177.9(3)
C59 C58 C63 N63 -176.9(3)
C56 C58 C63 N63 2.8(5)
C62 C63 N63 C71 81.3(4)
C58 C63 N63 C71 -99.4(4)
C62 C63 N63 C64 -100.1(4)
C58 C63 N63 C64 79.2(4)
C71 N63 C64 C65 0.7(4)
C63 N63 C64 C65 -178.1(3)
N63 C64 C65 C70 1.0(4)
N63 C64 C65 C66 179.7(4)
C70 C65 C66 C67 0.8(6)
C64 C65 C66 C67 -177.7(4)
C65 C66 C67 C68 -0.3(7)
C66 C67 C68 C69 -0.6(8)
C67 C68 C69 C70 1.0(8)
C66 C65 C70 C69 -0.4(6)
C64 C65 C70 C69 178.4(4)
C66 C65 C70 C71 178.9(3)
C64 C65 C70 C71 -2.2(4)
C68 C69 C70 C65 -0.5(7)
C68 C69 C70 C71 -179.7(4)
C63 N63 C71 O72 -1.8(6)
C64 N63 C71 O72 179.5(4)
C63 N63 C71 C70 176.8(3)
C64 N63 C71 C70 -2.0(4)
C65 C70 C71 O72 -178.9(4)
C69 C70 C71 O72 0.4(7)
C65 C70 C71 N63 2.6(4)
C69 C70 C71 N63 -178.1(4)
